data_7024452
loop_
_publ_author_name
'Fan, Lin-Lin'
'Guo, Fu-Sheng'
'Yun, Lei'
'Lin, Zhuo-Jia'
'Herchel, Radovan'
'Leng, Ji-Dong'
'Ou, Yong-Cong'
'Tong, Ming-Liang'

_publ_section_title
;
 Chiral transition metal clusters from two enantiomeric schiff base
 ligands. Synthesis, structures, CD spectra and magnetic properties.
;
_journal_issue 7
_journal_name_full 'Dalton transactions (Cambridge, England : 2003)'
_journal_page_first 1771
_journal_page_last 1780
_journal_paper_doi 10.1039/b917091j
_journal_volume 39
_journal_year 2010
_chemical_absolute_configuration S
_chemical_formula_sum 'C67 H76 Cu6 N20 O19'
_chemical_formula_weight 1846.72
_chemical_name_systematic
;
?
;
_space_group_IT_number 19
_symmetry_cell_setting orthorhombic
_symmetry_space_group_name_Hall 'P 2ac 2ab'
_symmetry_space_group_name_H-M 'P 21 21 21'
_atom_sites_solution_hydrogens geom
_atom_sites_solution_primary direct
_atom_sites_solution_secondary difmap
_audit_creation_method SHELXL-97
_cell_angle_alpha 90.00
_cell_angle_beta 90.00
_cell_angle_gamma 90.00
_cell_formula_units_Z 4
_cell_length_a 16.5932(8)
_cell_length_b 20.8546(15)
_cell_length_c 22.274(3)
_cell_measurement_reflns_used 4282
_cell_measurement_temperature 150(2)
_cell_measurement_theta_max 62.4907
_cell_measurement_theta_min 2.1153
_cell_volume 7707.8(12)
_computing_cell_refinement
;
CrysAlis RED, Oxford Diffraction Ltd.,
Version 1.171.32.5 (release 08-05-2007 CrysAlis171 .NET)
(compiled May 8 2007,13:10:02)
;
_computing_data_collection
;
CrysAlis CCD, Oxford Diffraction Ltd.,
Version 1.171.32.5 (release 08-05-2007 CrysAlis171 .NET)
(compiled May 8 2007,13:10:02)
;
_computing_data_reduction
;
CrysAlis RED, Oxford Diffraction Ltd.,
Version 1.171.32.5 (release 08-05-2007 CrysAlis171 .NET)
(compiled May 8 2007,13:10:02)
;
_computing_molecular_graphics 'Bruker SHELXTL'
_computing_publication_material 'Bruker SHELXTL'
_computing_structure_refinement 'SHELXL-97 (Sheldrick, 1997)'
_computing_structure_solution 'SHELXS-97 (Sheldrick, 1990)'
_diffrn_ambient_temperature 150(2)
_diffrn_measurement_device_type 'Gemini S Ultra'
_diffrn_measurement_method '\w and \p scan'
_diffrn_radiation_monochromator graphite
_diffrn_radiation_source 'fine-focus sealed tube'
_diffrn_radiation_type CuK\a
_diffrn_radiation_wavelength 1.54178
_diffrn_reflns_av_R_equivalents 0.0353
_diffrn_reflns_av_sigmaI/netI 0.0597
_diffrn_reflns_limit_h_max 17
_diffrn_reflns_limit_h_min -18
_diffrn_reflns_limit_k_max 20
_diffrn_reflns_limit_k_min -23
_diffrn_reflns_limit_l_max 22
_diffrn_reflns_limit_l_min -25
_diffrn_reflns_number 12932
_diffrn_reflns_theta_max 60.00
_diffrn_reflns_theta_min 2.90
_exptl_absorpt_coefficient_mu 2.498
_exptl_absorpt_correction_T_max 0.723
_exptl_absorpt_correction_T_min 0.560
_exptl_absorpt_correction_type multi-scan
_exptl_absorpt_process_details
;
CrysAlisPro, Oxford Diffraction Ltd.,
Version 1.171.33.34d (release 27-02-2009 CrysAlis171 .NET)
(compiled Feb 27 2009,15:38:38)
Empirical absorption correction using spherical harmonics,
implemented in SCALE3 ABSPACK scaling algorithm.
;
_exptl_crystal_colour 'dark blue'
_exptl_crystal_density_diffrn 1.591
_exptl_crystal_density_method 'not measured'
_exptl_crystal_description block
_exptl_crystal_F_000 3776
_exptl_crystal_size_max 0.28
_exptl_crystal_size_mid 0.21
_exptl_crystal_size_min 0.13
_refine_ls_abs_structure_details 'Flack H D (1983), Acta Cryst. A39, 876-881'
_refine_ls_abs_structure_Flack -0.02(3)
_refine_ls_extinction_method none
_refine_ls_goodness_of_fit_ref 0.995
_refine_ls_hydrogen_treatment constr
_refine_ls_matrix_type full
_refine_ls_number_parameters 1025
_refine_ls_number_reflns 8799
_refine_ls_number_restraints 26
_refine_ls_restrained_S_all 1.001
_refine_ls_R_factor_all 0.0468
_refine_ls_R_factor_gt 0.0406
_refine_ls_shift/su_max 0.001
_refine_ls_shift/su_mean 0.000
_refine_ls_structure_factor_coef Fsqd
_refine_ls_weighting_details 'calc w=1/[\s^2^(Fo^2^)+(0.0657P)^2^+0.0000P] where P=(Fo^2^+2Fc^2^)/3'
_refine_ls_weighting_scheme calc
_refine_ls_wR_factor_gt 0.1016
_refine_ls_wR_factor_ref 0.1041
_reflns_number_gt 7702
_reflns_number_total 8799
_reflns_threshold_expression >2sigma(I)
_cod_data_source_file b917091j.txt
_cod_data_source_block 2S
_cod_original_sg_symbol_H-M P2(1)2(1)2(1)
_cod_database_code 7024452

loop_
_symmetry_equiv_pos_as_xyz
'x, y, z'
'-x+1/2, -y, z+1/2'
'-x, y+1/2, -z+1/2'
'x+1/2, -y+1/2, -z'

loop_
_atom_site_label
_atom_site_type_symbol
_atom_site_fract_x
_atom_site_fract_y
_atom_site_fract_z
_atom_site_U_iso_or_equiv
_atom_site_adp_type
_atom_site_occupancy
_atom_site_symmetry_multiplicity
_atom_site_calc_flag
_atom_site_refinement_flags
Cu1 Cu 1.05427(5) 0.40222(4) 0.48137(4) 0.01881(18) Uani 1 1 d .
Cu2 Cu 1.06870(5) 0.55005(4) 0.44363(4) 0.01998(19) Uani 1 1 d .
Cu3 Cu 1.01507(5) 0.52111(4) 0.58068(4) 0.01851(18) Uani 1 1 d .
Cu4 Cu 0.87557(5) 0.52368(4) 0.48369(4) 0.01902(18) Uani 1 1 d .
Cu5 Cu 0.82774(5) 0.54328(4) 0.63421(4) 0.0261(2) Uani 1 1 d .
Cu6 Cu 0.76770(6) 0.42946(5) 0.71191(4) 0.0328(2) Uani 1 1 d .
O1 O 1.0838(3) 0.33299(19) 0.53888(18) 0.0259(10) Uani 1 1 d .
H1O H 1.1048 0.3391 0.5732 0.031 Uiso 1 1 d R
O2 O 1.0150(2) 0.46623(17) 0.42542(17) 0.0224(9) Uani 1 1 d .
O3 O 1.0018(3) 0.56176(19) 0.34943(18) 0.0270(10) Uani 1 1 d .
O4 O 0.9710(2) 0.57678(18) 0.48849(18) 0.0221(8) Uani 1 1 d .
O5 O 1.1681(2) 0.5233(2) 0.4091(2) 0.0270(9) Uani 1 1 d .
O6 O 1.2862(3) 0.4696(2) 0.3514(2) 0.0348(11) Uani 1 1 d .
O7 O 1.0907(2) 0.47304(19) 0.53072(17) 0.0205(8) Uani 1 1 d .
O8 O 0.9427(2) 0.57495(19) 0.62747(19) 0.0255(9) Uani 1 1 d .
O9 O 0.8254(3) 0.6451(2) 0.6709(2) 0.0353(11) Uani 1 1 d .
O10 O 0.8233(3) 0.5687(2) 0.4153(2) 0.0297(10) Uani 1 1 d .
H10O H 0.8451 0.5983 0.3948 0.036 Uiso 1 1 d R
O11 O 0.9217(2) 0.47293(19) 0.54847(18) 0.0224(8) Uani 1 1 d .
O12 O 0.9983(2) 0.42452(18) 0.64120(18) 0.0222(9) Uani 1 1 d .
O13 O 1.1701(3) 0.3947(2) 0.4300(2) 0.0345(11) Uani 1 1 d D
H13O H 1.1787 0.4304 0.4127 0.041 Uiso 1 1 d R
N1 N 0.9871(3) 0.3356(2) 0.4465(2) 0.0194(10) Uani 1 1 d .
N2 N 1.1071(3) 0.6339(2) 0.4637(2) 0.0215(11) Uani 1 1 d .
N3 N 1.1103(3) 0.5634(2) 0.6096(2) 0.0199(10) Uani 1 1 d .
N4 N 0.7984(3) 0.4568(2) 0.4629(2) 0.0191(10) Uani 1 1 d .
N5 N 0.7961(3) 0.5741(2) 0.5543(2) 0.0265(11) Uani 1 1 d .
N6 N 0.7790(3) 0.6298(3) 0.5457(3) 0.0319(14) Uani 1 1 d .
N7 N 0.7626(4) 0.6830(3) 0.5350(3) 0.0456(16) Uani 1 1 d .
N8 N 0.7311(3) 0.4914(3) 0.6478(3) 0.0354(13) Uani 1 1 d .
N9 N 0.6749(4) 0.4831(3) 0.6165(3) 0.0453(16) Uani 1 1 d .
N10 N 0.6204(6) 0.4733(5) 0.5862(5) 0.091(3) Uani 1 1 d U
N11 N 0.8523(3) 0.4978(3) 0.7114(3) 0.0370(14) Uani 1 1 d .
N12 N 0.9147(4) 0.5077(3) 0.7393(3) 0.0346(14) Uani 1 1 d .
N13 N 0.9734(4) 0.5183(3) 0.7643(3) 0.0514(17) Uani 1 1 d .
N14 N 0.8060(5) 0.3726(3) 0.7758(3) 0.0460(16) Uani 1 1 d .
N15 N 0.8699(4) 0.3801(3) 0.7994(3) 0.0393(15) Uani 1 1 d .
N16 N 0.9292(5) 0.3853(4) 0.8240(4) 0.068(2) Uani 1 1 d .
N17 N 0.6744(4) 0.3735(4) 0.6997(3) 0.0519(17) Uani 1 1 d .
N18 N 0.6795(5) 0.3201(3) 0.7077(3) 0.056(2) Uani 1 1 d .
N19 N 0.6854(7) 0.2658(5) 0.7156(5) 0.096(3) Uani 1 1 d .
C1 C 0.9405(4) 0.3957(3) 0.3597(3) 0.0230(13) Uani 1 1 d .
C2 C 0.9758(3) 0.4551(3) 0.3746(3) 0.0217(12) Uani 1 1 d .
C3 C 0.9655(4) 0.5065(3) 0.3320(3) 0.0232(13) Uani 1 1 d .
C4 C 0.9221(4) 0.4986(3) 0.2806(3) 0.0246(13) Uani 1 1 d .
H4 H 0.9157 0.5335 0.2536 0.030 Uiso 1 1 calc R
C5 C 0.8866(4) 0.4390(3) 0.2671(3) 0.0322(15) Uani 1 1 d .
H5 H 0.8564 0.4337 0.2312 0.039 Uiso 1 1 calc R
C6 C 0.8959(4) 0.3885(3) 0.3063(3) 0.0260(14) Uani 1 1 d .
H6 H 0.8719 0.3482 0.2972 0.031 Uiso 1 1 calc R
C7 C 0.9445(4) 0.3406(3) 0.3984(3) 0.0232(13) Uani 1 1 d .
H7 H 0.9127 0.3045 0.3876 0.028 Uiso 1 1 calc R
C8 C 0.9998(5) 0.6152(3) 0.3077(3) 0.0432(19) Uani 1 1 d .
H8A H 0.9440 0.6236 0.2957 0.065 Uiso 1 1 calc R
H8B H 1.0319 0.6046 0.2721 0.065 Uiso 1 1 calc R
H8C H 1.0222 0.6534 0.3271 0.065 Uiso 1 1 calc R
C9 C 0.9830(4) 0.2763(3) 0.4846(3) 0.0251(13) Uani 1 1 d .
H9 H 0.9427 0.2840 0.5172 0.030 Uiso 1 1 calc R
C10 C 1.0645(4) 0.2707(3) 0.5131(3) 0.0288(14) Uani 1 1 d .
H10A H 1.0638 0.2374 0.5448 0.035 Uiso 1 1 calc R
H10B H 1.1053 0.2587 0.4827 0.035 Uiso 1 1 calc R
C11 C 0.9605(4) 0.2157(3) 0.4532(3) 0.0264(14) Uani 1 1 d .
C12 C 0.8928(4) 0.1828(3) 0.4715(4) 0.0402(18) Uani 1 1 d .
H12 H 0.8595 0.1998 0.5023 0.048 Uiso 1 1 calc R
C13 C 0.8733(5) 0.1237(4) 0.4442(5) 0.058(3) Uani 1 1 d .
H13 H 0.8276 0.1003 0.4575 0.069 Uiso 1 1 calc R
C14 C 0.9193(5) 0.1003(4) 0.3990(4) 0.053(2) Uani 1 1 d .
H14 H 0.9050 0.0609 0.3805 0.064 Uiso 1 1 calc R
C15 C 0.9868(6) 0.1330(3) 0.3795(4) 0.049(2) Uani 1 1 d .
H15 H 1.0190 0.1161 0.3480 0.059 Uiso 1 1 calc R
C16 C 1.0070(4) 0.1905(3) 0.4063(3) 0.0339(16) Uani 1 1 d .
H16 H 1.0530 0.2133 0.3927 0.041 Uiso 1 1 calc R
C17 C 1.2413(4) 0.6229(3) 0.4219(3) 0.0274(14) Uani 1 1 d .
C18 C 1.2339(4) 0.5590(3) 0.4018(3) 0.0252(14) Uani 1 1 d .
C19 C 1.2993(4) 0.5316(3) 0.3711(3) 0.0290(14) Uani 1 1 d .
C20 C 1.3698(4) 0.5649(3) 0.3618(3) 0.0362(16) Uani 1 1 d .
H20 H 1.4137 0.5450 0.3416 0.043 Uiso 1 1 calc R
C21 C 1.3768(4) 0.6281(4) 0.3822(4) 0.0412(18) Uani 1 1 d .
H21 H 1.4251 0.6515 0.3755 0.049 Uiso 1 1 calc R
C22 C 1.3134(4) 0.6562(3) 0.4118(4) 0.0368(16) Uani 1 1 d .
H22 H 1.3185 0.6990 0.4257 0.044 Uiso 1 1 calc R
C23 C 1.1774(4) 0.6567(3) 0.4521(3) 0.0262(14) Uani 1 1 d .
H23 H 1.1881 0.6994 0.4646 0.031 Uiso 1 1 calc R
C24 C 1.3498(5) 0.4411(4) 0.3173(4) 0.052(2) Uani 1 1 d .
H24A H 1.3336 0.3980 0.3045 0.077 Uiso 1 1 calc R
H24B H 1.3984 0.4383 0.3421 0.077 Uiso 1 1 calc R
H24C H 1.3609 0.4676 0.2819 0.077 Uiso 1 1 calc R
C25 C 1.0481(4) 0.6735(3) 0.4982(3) 0.0233(13) Uani 1 1 d .
H25 H 1.0587 0.6662 0.5418 0.028 Uiso 1 1 calc R
C26 C 0.9661(3) 0.6447(3) 0.4839(3) 0.0234(13) Uani 1 1 d .
H26A H 0.9253 0.6613 0.5123 0.028 Uiso 1 1 calc R
H26B H 0.9496 0.6569 0.4427 0.028 Uiso 1 1 calc R
C27 C 1.0523(4) 0.7451(3) 0.4871(3) 0.0233(13) Uani 1 1 d .
C28 C 1.0516(5) 0.7866(3) 0.5357(3) 0.0372(17) Uani 1 1 d .
H28 H 1.0484 0.7700 0.5754 0.045 Uiso 1 1 calc R
C29 C 1.0558(5) 0.8526(3) 0.5266(4) 0.0480(19) Uani 1 1 d .
H29 H 1.0551 0.8809 0.5600 0.058 Uiso 1 1 calc R
C30 C 1.0608(5) 0.8769(3) 0.4689(4) 0.046(2) Uani 1 1 d .
H30 H 1.0633 0.9220 0.4629 0.056 Uiso 1 1 calc R
C31 C 1.0622(4) 0.8360(3) 0.4201(4) 0.0379(16) Uani 1 1 d .
H31 H 1.0668 0.8524 0.3804 0.046 Uiso 1 1 calc R
C32 C 1.0568(4) 0.7695(3) 0.4303(3) 0.0322(15) Uani 1 1 d .
H32 H 1.0563 0.7410 0.3970 0.039 Uiso 1 1 calc R
C33 C 1.0431(4) 0.6472(3) 0.6678(3) 0.0268(14) Uani 1 1 d .
C34 C 0.9627(4) 0.6287(3) 0.6578(3) 0.0259(14) Uani 1 1 d .
C35 C 0.9013(4) 0.6678(3) 0.6802(3) 0.0279(14) Uani 1 1 d .
C36 C 0.9184(5) 0.7246(3) 0.7075(3) 0.0397(18) Uani 1 1 d .
H36 H 0.8757 0.7513 0.7210 0.048 Uiso 1 1 calc R
C37 C 0.9991(5) 0.7438(4) 0.7159(4) 0.0433(19) Uani 1 1 d .
H37 H 1.0111 0.7841 0.7337 0.052 Uiso 1 1 calc R
C38 C 1.0595(5) 0.7041(3) 0.6981(3) 0.0359(16) Uani 1 1 d .
H38 H 1.1138 0.7154 0.7065 0.043 Uiso 1 1 calc R
C39 C 1.1129(4) 0.6129(3) 0.6447(3) 0.0271(14) Uani 1 1 d .
H39 H 1.1646 0.6280 0.6564 0.033 Uiso 1 1 calc R
C40 C 0.7577(4) 0.6832(3) 0.6896(3) 0.0402(17) Uani 1 1 d .
H40A H 0.7626 0.7264 0.6728 0.060 Uiso 1 1 calc R
H40B H 0.7567 0.6857 0.7335 0.060 Uiso 1 1 calc R
H40C H 0.7078 0.6633 0.6753 0.060 Uiso 1 1 calc R
C41 C 1.1862(3) 0.5382(3) 0.5820(3) 0.0221(12) Uani 1 1 d .
H41 H 1.1977 0.5649 0.5457 0.027 Uiso 1 1 calc R
C42 C 1.1663(3) 0.4713(3) 0.5603(3) 0.0230(13) Uani 1 1 d .
H42A H 1.2085 0.4561 0.5323 0.028 Uiso 1 1 calc R
H42B H 1.1639 0.4414 0.5948 0.028 Uiso 1 1 calc R
C43 C 1.2589(3) 0.5430(3) 0.6226(3) 0.0256(13) Uani 1 1 d .
C44 C 1.3256(4) 0.5768(4) 0.6047(4) 0.0462(19) Uani 1 1 d .
H44 H 1.3274 0.5948 0.5656 0.055 Uiso 1 1 calc R
C45 C 1.3905(5) 0.5847(5) 0.6431(5) 0.072(3) Uani 1 1 d .
H45 H 1.4362 0.6084 0.6300 0.087 Uiso 1 1 calc R
C46 C 1.3896(5) 0.5586(4) 0.7003(4) 0.056(2) Uani 1 1 d .
H46 H 1.4341 0.5645 0.7266 0.067 Uiso 1 1 calc R
C47 C 1.3247(4) 0.5247(4) 0.7182(4) 0.0429(18) Uani 1 1 d .
H47 H 1.3237 0.5060 0.7571 0.051 Uiso 1 1 calc R
C48 C 1.2602(4) 0.5171(4) 0.6804(3) 0.0393(17) Uani 1 1 d .
H48 H 1.2148 0.4935 0.6940 0.047 Uiso 1 1 calc R
C49 C 0.8284(4) 0.3843(3) 0.5453(3) 0.0209(13) Uani 1 1 d .
C50 C 0.8951(3) 0.4166(2) 0.5701(2) 0.0175(12) Uani 1 1 d .
C51 C 0.9342(3) 0.3894(3) 0.6201(3) 0.0220(13) Uani 1 1 d .
C52 C 0.9089(4) 0.3320(3) 0.6446(3) 0.0265(14) Uani 1 1 d .
H52 H 0.9369 0.3139 0.6777 0.032 Uiso 1 1 calc R
C53 C 0.8420(4) 0.3007(3) 0.6205(3) 0.0307(15) Uani 1 1 d .
H53 H 0.8235 0.2618 0.6380 0.037 Uiso 1 1 calc R
C54 C 0.8025(4) 0.3259(3) 0.5716(3) 0.0262(14) Uani 1 1 d .
H54 H 0.7575 0.3039 0.5552 0.031 Uiso 1 1 calc R
C55 C 0.7851(3) 0.4050(3) 0.4925(3) 0.0215(12) Uani 1 1 d .
H55 H 0.7431 0.3779 0.4784 0.026 Uiso 1 1 calc R
C56 C 1.0469(4) 0.3966(3) 0.6881(3) 0.0273(14) Uani 1 1 d .
H56A H 1.0716 0.3570 0.6734 0.041 Uiso 1 1 calc R
H56B H 1.0128 0.3871 0.7229 0.041 Uiso 1 1 calc R
H56C H 1.0892 0.4269 0.6998 0.041 Uiso 1 1 calc R
C57 C 0.7517(4) 0.4708(3) 0.4075(3) 0.0241(13) Uani 1 1 d .
H57 H 0.7852 0.4574 0.3724 0.029 Uiso 1 1 calc R
C58 C 0.7441(4) 0.5436(3) 0.4057(3) 0.0304(14) Uani 1 1 d .
H58A H 0.7231 0.5576 0.3662 0.036 Uiso 1 1 calc R
H58B H 0.7069 0.5587 0.4374 0.036 Uiso 1 1 calc R
C59 C 0.6716(4) 0.4371(3) 0.4026(3) 0.0288(14) Uani 1 1 d .
C60 C 0.6614(5) 0.3902(3) 0.3587(3) 0.0420(18) Uani 1 1 d .
H60 H 0.7042 0.3809 0.3317 0.050 Uiso 1 1 calc R
C61 C 0.5892(6) 0.3573(4) 0.3542(4) 0.062(3) Uani 1 1 d .
H61 H 0.5826 0.3249 0.3246 0.075 Uiso 1 1 calc R
C62 C 0.5276(5) 0.3715(4) 0.3926(5) 0.054(2) Uani 1 1 d .
H62 H 0.4777 0.3495 0.3890 0.065 Uiso 1 1 calc R
C63 C 0.5366(5) 0.4166(4) 0.4359(6) 0.065(3) Uani 1 1 d .
H63 H 0.4935 0.4258 0.4626 0.078 Uiso 1 1 calc R
C64 C 0.6091(4) 0.4493(4) 0.4409(4) 0.049(2) Uani 1 1 d .
H64 H 0.6154 0.4807 0.4715 0.059 Uiso 1 1 calc R
C65 C 1.1886(8) 0.3473(4) 0.3880(5) 0.088(4) Uani 1 1 d DU
H65A H 1.2366 0.3238 0.4011 0.133 Uiso 1 1 calc R
H65B H 1.1990 0.3672 0.3489 0.133 Uiso 1 1 calc R
H65C H 1.1431 0.3175 0.3845 0.133 Uiso 1 1 calc R
N20 N 0.7618(4) 0.7622(3) 0.8941(3) 0.0335(13) Uani 1 1 d .
O14 O 0.7166(3) 0.7399(3) 0.8551(3) 0.0479(13) Uani 1 1 d .
O15 O 0.7667(3) 0.7382(2) 0.9444(2) 0.0408(12) Uani 1 1 d .
O16 O 0.8033(3) 0.8119(2) 0.8817(2) 0.0372(12) Uani 1 1 d .
O17 O 0.5750(4) 0.7290(3) 0.7120(3) 0.0709(18) Uani 1 1 d D
H17O H 0.6053 0.7567 0.7286 0.085 Uiso 1 1 d R
C66 C 0.4963(5) 0.7296(5) 0.7396(5) 0.075(3) Uani 1 1 d D
H66A H 0.4797 0.6855 0.7485 0.090 Uiso 1 1 calc R
H66B H 0.4573 0.7492 0.7121 0.090 Uiso 1 1 calc R
H66C H 0.4984 0.7544 0.7769 0.090 Uiso 1 1 calc R
O18 O 0.8141(4) 0.6777(3) 0.3607(3) 0.0587(16) Uani 1 1 d .
H18O H 0.7772 0.6663 0.3363 0.070 Uiso 1 1 d R
C67 C 0.7998(8) 0.7388(5) 0.3818(5) 0.076(3) Uani 1 1 d .
H67A H 0.8053 0.7696 0.3488 0.114 Uiso 1 1 calc R
H67B H 0.8388 0.7491 0.4134 0.114 Uiso 1 1 calc R
H67C H 0.7450 0.7412 0.3982 0.114 Uiso 1 1 calc R
O1W O 0.6778(7) 0.8140(6) 0.7603(5) 0.058(3) Uani 0.50 1 d PU
O1W' O 0.7188(8) 0.8577(5) 0.7467(5) 0.057(3) Uani 0.50 1 d PU

loop_
_atom_site_aniso_label
_atom_site_aniso_U_11
_atom_site_aniso_U_22
_atom_site_aniso_U_33
_atom_site_aniso_U_23
_atom_site_aniso_U_13
_atom_site_aniso_U_12
Cu1 0.0221(4) 0.0152(4) 0.0191(4) -0.0005(3) -0.0028(4) 0.0002(4)
Cu2 0.0197(4) 0.0162(4) 0.0240(4) -0.0003(3) 0.0014(4) -0.0009(4)
Cu3 0.0177(4) 0.0168(4) 0.0210(4) -0.0035(3) -0.0010(3) -0.0003(3)
Cu4 0.0194(4) 0.0177(4) 0.0199(4) 0.0026(3) -0.0023(4) -0.0011(3)
Cu5 0.0243(4) 0.0299(5) 0.0241(5) -0.0022(4) 0.0006(4) 0.0007(4)
Cu6 0.0383(5) 0.0357(5) 0.0244(5) -0.0012(4) 0.0013(4) -0.0008(5)
O1 0.034(2) 0.020(2) 0.024(2) -0.0061(16) -0.0090(19) 0.0018(19)
O2 0.0260(19) 0.019(2) 0.022(2) -0.0010(16) -0.0045(18) -0.0009(18)
O3 0.039(2) 0.019(2) 0.023(2) 0.0081(16) -0.0063(19) -0.006(2)
O4 0.0234(19) 0.0143(18) 0.028(2) 0.0018(16) -0.0022(18) -0.0017(17)
O5 0.026(2) 0.0219(19) 0.033(2) -0.0026(18) 0.0096(19) -0.001(2)
O6 0.028(2) 0.033(2) 0.044(3) -0.002(2) 0.014(2) 0.004(2)
O7 0.0204(18) 0.0202(18) 0.021(2) -0.0002(16) -0.0054(16) 0.0033(18)
O8 0.023(2) 0.025(2) 0.029(2) -0.0092(17) -0.0046(19) 0.0000(19)
O9 0.027(2) 0.036(2) 0.043(3) -0.011(2) 0.001(2) 0.009(2)
O10 0.025(2) 0.031(2) 0.033(2) 0.011(2) -0.002(2) -0.004(2)
O11 0.0234(19) 0.0193(19) 0.024(2) 0.0015(17) -0.0027(17) -0.0031(19)
O12 0.027(2) 0.0199(19) 0.020(2) 0.0038(16) -0.0058(18) -0.0027(18)
O13 0.037(2) 0.022(2) 0.045(3) 0.001(2) 0.016(2) 0.005(2)
N1 0.022(2) 0.019(2) 0.018(2) 0.0029(19) 0.001(2) 0.004(2)
N2 0.021(2) 0.019(2) 0.024(3) 0.0030(19) 0.000(2) 0.001(2)
N3 0.023(2) 0.018(2) 0.019(2) -0.001(2) 0.000(2) 0.001(2)
N4 0.016(2) 0.025(3) 0.016(2) 0.001(2) 0.0006(19) 0.002(2)
N5 0.029(3) 0.019(3) 0.032(3) 0.002(2) -0.002(2) 0.008(2)
N6 0.022(3) 0.042(4) 0.032(3) 0.000(3) 0.006(2) -0.002(3)
N7 0.051(4) 0.033(4) 0.053(4) 0.014(3) 0.006(3) 0.013(3)
N8 0.027(3) 0.043(3) 0.036(3) 0.003(3) -0.003(3) -0.001(3)
N9 0.037(3) 0.056(4) 0.043(4) 0.020(3) -0.019(3) -0.018(3)
N10 0.091(3) 0.092(3) 0.091(3) 0.0024(11) -0.0022(11) -0.0015(11)
N11 0.032(3) 0.044(3) 0.034(3) -0.002(3) -0.005(3) -0.003(3)
N12 0.039(4) 0.029(3) 0.035(3) -0.002(2) -0.005(3) 0.007(3)
N13 0.054(4) 0.054(4) 0.046(4) -0.004(3) -0.026(4) 0.002(4)
N14 0.065(5) 0.042(3) 0.031(3) -0.004(3) 0.001(3) -0.004(3)
N15 0.040(4) 0.046(4) 0.032(3) 0.007(3) 0.009(3) 0.015(3)
N16 0.047(4) 0.086(6) 0.072(5) 0.032(4) 0.006(4) 0.019(4)
N17 0.048(4) 0.054(5) 0.053(4) -0.002(3) 0.006(3) -0.011(4)
N18 0.083(6) 0.026(4) 0.057(4) -0.009(3) 0.026(4) -0.020(4)
N19 0.115(8) 0.078(7) 0.094(7) -0.026(6) 0.047(7) -0.034(6)
C1 0.021(3) 0.019(3) 0.030(3) 0.000(2) -0.004(3) -0.003(3)
C2 0.016(3) 0.023(3) 0.026(3) -0.001(2) -0.001(3) 0.003(3)
C3 0.027(3) 0.019(3) 0.023(3) 0.006(2) 0.003(3) 0.002(3)
C4 0.034(3) 0.021(3) 0.019(3) 0.008(2) 0.001(3) -0.003(3)
C5 0.036(4) 0.035(4) 0.025(3) 0.006(3) -0.004(3) -0.002(3)
C6 0.026(3) 0.027(3) 0.025(3) 0.002(3) -0.004(3) -0.001(3)
C7 0.024(3) 0.019(3) 0.027(3) 0.000(2) 0.001(3) 0.001(3)
C8 0.066(5) 0.035(4) 0.029(4) 0.015(3) -0.008(4) -0.017(4)
C9 0.032(3) 0.019(3) 0.025(3) 0.006(2) 0.002(3) -0.003(3)
C10 0.037(3) 0.013(3) 0.037(4) -0.003(3) -0.008(3) -0.001(3)
C11 0.029(3) 0.019(3) 0.031(3) 0.004(2) -0.008(3) -0.003(3)
C12 0.031(4) 0.035(4) 0.055(5) 0.004(3) -0.009(4) -0.005(3)
C13 0.041(4) 0.034(4) 0.098(7) 0.005(5) -0.025(5) -0.019(4)
C14 0.060(5) 0.025(4) 0.075(6) -0.010(4) -0.027(5) -0.003(4)
C15 0.068(5) 0.026(4) 0.053(5) -0.013(3) -0.022(4) 0.010(4)
C16 0.041(4) 0.023(3) 0.037(4) -0.005(3) -0.007(3) -0.001(3)
C17 0.022(3) 0.024(3) 0.036(4) 0.001(3) -0.001(3) 0.002(3)
C18 0.019(3) 0.030(3) 0.027(3) 0.004(3) 0.000(3) 0.002(3)
C19 0.027(3) 0.030(3) 0.030(3) 0.005(3) 0.002(3) -0.001(3)
C20 0.024(3) 0.042(4) 0.043(4) 0.005(3) 0.006(3) 0.005(3)
C21 0.025(3) 0.043(4) 0.056(5) 0.002(4) 0.004(3) -0.003(3)
C22 0.025(3) 0.034(4) 0.051(4) -0.002(3) 0.000(3) -0.008(3)
C23 0.029(3) 0.023(3) 0.027(3) 0.003(3) -0.005(3) -0.002(3)
C24 0.044(4) 0.051(5) 0.061(5) 0.003(4) 0.016(4) 0.008(4)
C25 0.026(3) 0.020(3) 0.024(3) 0.000(2) 0.004(3) 0.000(3)
C26 0.022(3) 0.015(3) 0.034(3) 0.002(3) 0.001(3) 0.001(2)
C27 0.024(3) 0.018(3) 0.028(3) 0.003(2) -0.001(3) 0.003(3)
C28 0.047(4) 0.025(3) 0.040(4) -0.009(3) 0.011(4) -0.009(3)
C29 0.060(5) 0.024(3) 0.060(5) -0.015(3) 0.007(4) -0.007(4)
C30 0.044(4) 0.019(3) 0.076(6) -0.004(3) 0.003(4) -0.004(3)
C31 0.038(4) 0.025(3) 0.051(4) 0.011(3) 0.002(4) -0.003(3)
C32 0.036(4) 0.018(3) 0.042(4) 0.000(3) -0.001(3) 0.000(3)
C33 0.030(3) 0.024(3) 0.026(3) -0.003(3) -0.007(3) 0.001(3)
C34 0.036(4) 0.024(3) 0.018(3) -0.003(2) -0.005(3) 0.001(3)
C35 0.028(3) 0.029(3) 0.026(3) -0.005(3) -0.001(3) 0.008(3)
C36 0.049(4) 0.036(4) 0.034(4) -0.015(3) -0.005(3) 0.015(4)
C37 0.050(5) 0.033(4) 0.046(4) -0.020(3) -0.011(4) 0.008(4)
C38 0.040(4) 0.032(3) 0.036(4) -0.010(3) -0.010(3) 0.000(3)
C39 0.028(3) 0.027(3) 0.027(3) -0.002(3) -0.002(3) -0.002(3)
C40 0.037(4) 0.043(4) 0.041(4) -0.002(3) 0.009(3) 0.019(4)
C41 0.016(3) 0.024(3) 0.026(3) -0.003(3) -0.001(3) -0.003(3)
C42 0.018(3) 0.027(3) 0.024(3) 0.002(2) -0.003(2) 0.006(3)
C43 0.019(3) 0.026(3) 0.032(3) -0.005(3) -0.002(3) -0.001(3)
C44 0.033(4) 0.055(5) 0.050(5) 0.014(4) -0.005(4) -0.016(4)
C45 0.039(4) 0.082(7) 0.096(8) 0.023(6) -0.013(5) -0.034(5)
C46 0.040(4) 0.053(5) 0.075(6) -0.010(4) -0.031(4) 0.000(4)
C47 0.040(4) 0.050(4) 0.039(4) -0.004(3) -0.014(4) 0.001(4)
C48 0.029(3) 0.053(4) 0.036(4) 0.009(3) -0.006(3) -0.009(4)
C49 0.020(3) 0.021(3) 0.022(3) -0.003(2) -0.001(3) -0.001(3)
C50 0.021(3) 0.014(3) 0.018(3) -0.003(2) 0.006(2) 0.001(2)
C51 0.017(3) 0.023(3) 0.026(3) -0.005(2) 0.001(3) 0.003(3)
C52 0.036(3) 0.024(3) 0.020(3) 0.002(2) -0.003(3) 0.000(3)
C53 0.041(4) 0.020(3) 0.031(4) 0.009(3) 0.000(3) -0.011(3)
C54 0.028(3) 0.026(3) 0.025(3) 0.000(3) -0.001(3) -0.005(3)
C55 0.019(3) 0.023(3) 0.023(3) 0.000(2) 0.004(3) 0.001(3)
C56 0.026(3) 0.033(3) 0.023(3) 0.004(3) -0.011(3) 0.006(3)
C57 0.028(3) 0.024(3) 0.020(3) 0.000(2) 0.000(3) 0.003(3)
C58 0.025(3) 0.031(3) 0.035(4) 0.007(3) -0.015(3) -0.002(3)
C59 0.027(3) 0.034(3) 0.026(3) 0.003(3) -0.014(3) -0.005(3)
C60 0.050(4) 0.040(4) 0.036(4) 0.001(3) -0.012(4) -0.011(4)
C61 0.081(7) 0.050(5) 0.057(5) 0.012(4) -0.038(5) -0.035(5)
C62 0.038(4) 0.048(5) 0.075(6) 0.023(5) -0.033(5) -0.019(4)
C63 0.028(4) 0.052(5) 0.115(9) 0.015(6) 0.008(5) 0.000(4)
C64 0.031(4) 0.052(4) 0.066(5) -0.005(4) 0.006(4) -0.005(4)
C65 0.120(7) 0.041(4) 0.104(7) -0.020(5) 0.048(6) -0.004(5)
N20 0.031(3) 0.034(3) 0.035(3) 0.000(3) 0.000(3) -0.005(3)
O14 0.042(3) 0.053(3) 0.049(3) -0.012(3) -0.008(3) -0.022(3)
O15 0.044(3) 0.038(3) 0.040(3) 0.015(2) 0.006(3) -0.004(2)
O16 0.043(3) 0.035(3) 0.034(3) 0.014(2) -0.011(2) -0.021(2)
O17 0.078(4) 0.079(4) 0.056(4) 0.008(3) 0.011(4) 0.007(4)
C66 0.073(7) 0.072(6) 0.081(8) 0.018(6) -0.001(6) 0.006(6)
O18 0.068(4) 0.044(3) 0.064(4) 0.024(3) -0.023(3) -0.004(3)
C67 0.107(9) 0.058(6) 0.062(6) 0.008(5) -0.011(6) 0.003(6)
O1W 0.066(6) 0.075(6) 0.034(5) 0.022(5) -0.034(5) -0.033(6)
O1W' 0.075(7) 0.044(5) 0.052(6) 0.012(5) -0.001(5) 0.002(6)

loop_
_atom_type_symbol
_atom_type_description
_atom_type_scat_dispersion_real
_atom_type_scat_dispersion_imag
_atom_type_scat_source
C C 0.0181 0.0091 'International Tables Vol C Tables 4.2.6.8 and 6.1.1.4'
H H 0.0000 0.0000 'International Tables Vol C Tables 4.2.6.8 and 6.1.1.4'
N N 0.0311 0.0180 'International Tables Vol C Tables 4.2.6.8 and 6.1.1.4'
O O 0.0492 0.0322 'International Tables Vol C Tables 4.2.6.8 and 6.1.1.4'
Cu Cu -1.9646 0.5888 'International Tables Vol C Tables 4.2.6.8 and 6.1.1.4'

loop_
_geom_bond_atom_site_label_1
_geom_bond_atom_site_label_2
_geom_bond_distance
Cu1 O7 1.938(4)
Cu1 O2 1.939(4)
Cu1 N1 1.943(5)
Cu1 O1 1.991(4)
Cu1 O13 2.243(4)
Cu1 Cu2 3.2044(11)
Cu1 Cu3 3.3859(11)
Cu1 Cu4 3.9002(11)
Cu2 O5 1.903(4)
Cu2 N2 1.914(5)
Cu2 O4 1.985(4)
Cu2 O2 2.003(4)
Cu2 O3 2.386(4)
Cu2 O7 2.545(4)
Cu2 Cu3 3.2365(12)
Cu2 Cu4 3.3718(11)
Cu3 N3 1.921(5)
Cu3 O8 1.947(4)
Cu3 O7 1.954(4)
Cu3 O11 1.981(4)
Cu3 O12 2.440(4)
Cu3 O4 2.470(4)
Cu3 Cu4 3.1667(12)
Cu3 Cu5 3.3613(12)
Cu4 O4 1.935(4)
Cu4 O11 1.947(4)
Cu4 N4 1.949(5)
Cu4 O10 1.987(4)
Cu4 N5 2.306(5)
Cu4 Cu5 3.4696(13)
Cu5 N8 1.958(6)
Cu5 N5 1.964(5)
Cu5 N11 2.005(6)
Cu5 O8 2.024(4)
Cu5 O9 2.275(5)
Cu5 Cu6 3.1019(14)
Cu6 N14 1.958(7)
Cu6 N17 1.958(7)
Cu6 N11 2.000(6)
Cu6 N8 2.019(6)
O1 C10 1.455(7)
O1 H1O 0.8500
O2 C2 1.326(7)
O3 C3 1.357(7)
O3 C8 1.452(8)
O4 C26 1.422(7)
O5 C18 1.332(8)
O6 C19 1.381(8)
O6 C24 1.429(9)
O7 C42 1.417(7)
O8 C34 1.350(8)
O9 C35 1.362(8)
O9 C40 1.437(8)
O10 C58 1.431(7)
O10 H10O 0.8501
O11 C50 1.345(7)
O12 C51 1.375(7)
O12 C56 1.441(7)
O13 C65 1.395(8)
O13 H13O 0.8499
N1 C7 1.286(8)
N1 C9 1.502(7)
N2 C23 1.286(8)
N2 C25 1.494(8)
N3 C39 1.295(8)
N3 C41 1.498(8)
N4 C55 1.284(8)
N4 C57 1.487(8)
